data_2019442
loop_
_publ_author_name
'Kohnhorst, Saifon A.'
'Haller, Kenneth J.'

_publ_section_title
;
 Chlorido(2,3,7,8,12,13,17,18-octaethylporphyrinato)iron(III): a new
 triclinic polymorph of Fe(OEP)Cl
;
_journal_coeditor_code SF3221
_journal_issue 4
_journal_name_full 'Acta Crystallographica Section C'
_journal_page_first 368
_journal_page_last 374
_journal_paper_doi 10.1107/S2053229614005002
_journal_volume 70
_journal_year 2014
_chemical_formula_iupac '[Fe (C36 H44 N4) Cl]'
_chemical_formula_moiety 'C36 H44 Cl Fe N4'
_chemical_formula_sum 'C36 H44 Cl Fe N4'
_chemical_formula_weight 624.05
_chemical_name_common iron(III)chlorooctaethylporphyrin
_chemical_name_systematic
;
Chlorido(2,3,7,8,12,13,17,18-octaethylporphyrinato)iron(III)
;
_space_group_IT_number 2
_symmetry_cell_setting triclinic
_symmetry_space_group_name_Hall '-P 1'
_symmetry_space_group_name_H-M 'P -1'
_atom_sites_solution_hydrogens difmap
_atom_sites_solution_primary direct
_audit_creation_method 'SHELXL-97 plus hand edits'
_cell_angle_alpha 71.9490(10)
_cell_angle_beta 73.0340(10)
_cell_angle_gamma 82.4400(10)
_cell_formula_units_Z 2
_cell_length_a 10.4495(3)
_cell_length_b 10.7805(4)
_cell_length_c 15.7360(5)
_cell_measurement_reflns_used 9866
_cell_measurement_temperature 100(2)
_cell_measurement_theta_max 30.58
_cell_measurement_theta_min 2.75
_cell_volume 1610.42(9)
_computing_cell_refinement 'SAINT (Bruker, 2002)'
_computing_data_collection 'APEX2 (Bruker, 2005)'
_computing_data_reduction 'SAINT (Bruker, 2002)'
_computing_molecular_graphics
;
ORTEPIII (Burnett & Johnson, 1996) and
<i>ORTEP-3 for Windows</i> (Farrugia, 2012)
;
_computing_publication_material 'SHELXL97 (Sheldrick, 2008) and publCIF (Westrip, 2010)'
_computing_structure_refinement 'SHELXL97 (Sheldrick, 2008)'
_computing_structure_solution 'SHELXS97 (Sheldrick, 2008)'
_diffrn_ambient_temperature 100(2)
_diffrn_measured_fraction_theta_full 0.960
_diffrn_measured_fraction_theta_max 0.960
_diffrn_measurement_device_type 'Bruker APEXII CCD area-detector'
_diffrn_measurement_method '\f and \w scans'
_diffrn_radiation_monochromator graphite
_diffrn_radiation_source 'fine-focus sealed tube'
_diffrn_radiation_type MoK\a
_diffrn_radiation_wavelength 0.71073
_diffrn_reflns_av_R_equivalents 0.0209
_diffrn_reflns_av_sigmaI/netI 0.0256
_diffrn_reflns_limit_h_max 14
_diffrn_reflns_limit_h_min -14
_diffrn_reflns_limit_k_max 15
_diffrn_reflns_limit_k_min -15
_diffrn_reflns_limit_l_max 22
_diffrn_reflns_limit_l_min -22
_diffrn_reflns_number 34934
_diffrn_reflns_theta_full 30.63
_diffrn_reflns_theta_max 30.63
_diffrn_reflns_theta_min 1.99
_diffrn_standards_number 0
_exptl_absorpt_coefficient_mu 0.582
_exptl_absorpt_correction_T_max 0.880
_exptl_absorpt_correction_T_min 0.772
_exptl_absorpt_correction_type multi-scan
_exptl_absorpt_process_details '(SADABS; Bruker, 2009)'
_exptl_crystal_colour 'dark purple'
_exptl_crystal_density_diffrn 1.287
_exptl_crystal_density_method 'not measured'
_exptl_crystal_description block
_exptl_crystal_F_000 662
_exptl_crystal_size_max 0.47
_exptl_crystal_size_mid 0.35
_exptl_crystal_size_min 0.22
_refine_diff_density_max 1.030
_refine_diff_density_min -0.456
_refine_ls_extinction_method none
_refine_ls_goodness_of_fit_ref 1.048
_refine_ls_hydrogen_treatment constr
_refine_ls_matrix_type full
_refine_ls_number_parameters 727
_refine_ls_number_reflns 9534
_refine_ls_number_restraints 1185
_refine_ls_restrained_S_all 1.028
_refine_ls_R_factor_all 0.0673
_refine_ls_R_factor_gt 0.0508
_refine_ls_shift/su_max 0.072
_refine_ls_shift/su_mean 0.010
_refine_ls_structure_factor_coef Fsqd
_refine_ls_weighting_details 'calc w=1/[\s^2^(Fo^2^)+(0.0746P)^2^+0.9291P] where P=(Fo^2^+2Fc^2^)/3'
_refine_ls_weighting_scheme calc
_refine_ls_wR_factor_gt 0.1347
_refine_ls_wR_factor_ref 0.1477
_reflns_number_gt 7545
_reflns_number_total 9534
_reflns_threshold_expression I>2sigma(I)
_cod_data_source_file sf3221sup1.cf
_cod_data_source_block I
_cod_database_code 2019442
_cod_database_fobs_code 2019442

loop_
_symmetry_equiv_pos_as_xyz
'x, y, z'
'-x, -y, -z'

loop_
_atom_site_type_symbol
_atom_site_label
_atom_site_fract_x
_atom_site_fract_y
_atom_site_fract_z
_atom_site_U_iso_or_equiv
_atom_site_adp_type
_atom_site_calc_flag
_atom_site_refinement_flags
_atom_site_occupancy
_atom_site_symmetry_multiplicity
_atom_site_disorder_assembly
_atom_site_disorder_group
Fe Fe1 0.5886(3) 0.9903(4) 0.7352(3) 0.0287(2) Uani d PDU 0.689(5) 1 A 1
Cl Cl1 0.7286(3) 1.1120(3) 0.61042(19) 0.0477(4) Uani d PDU 0.689(5) 1 A 1
N N1 0.4024(5) 1.0494(8) 0.7119(5) 0.0306(11) Uani d PDU 0.689(5) 1 A 1
N N2 0.5814(8) 0.8304(6) 0.6913(6) 0.0304(10) Uani d PDU 0.689(5) 1 A 1
N N3 0.7168(6) 0.8774(6) 0.8100(4) 0.0297(10) Uani d PDU 0.689(5) 1 A 1
N N4 0.5377(6) 1.0954(7) 0.8310(5) 0.0301(10) Uani d PDU 0.689(5) 1 A 1
C C1 0.3241(7) 1.1570(8) 0.7296(5) 0.0361(12) Uani d PDU 0.689(5) 1 A 1
C C2 0.2198(6) 1.1859(7) 0.6823(4) 0.0414(13) Uani d PDU 0.689(5) 1 A 1
C C21 0.1158(9) 1.2977(10) 0.6845(7) 0.0554(18) Uani d PDU 0.689(5) 1 A 1
H H21A 0.1560 1.3730 0.6887 0.067 Uiso calc PR 0.689(5) 1 A 1
H H21B 0.0889 1.3250 0.6257 0.067 Uiso calc PR 0.689(5) 1 A 1
C C3 0.2349(7) 1.0964(8) 0.6345(5) 0.0370(12) Uani d PDU 0.689(5) 1 A 1
C C23 0.1507(10) 1.0778(10) 0.5765(6) 0.0406(14) Uani d PDU 0.689(5) 1 A 1
H H23A 0.2110 1.0642 0.5183 0.049 Uiso calc PR 0.689(5) 1 A 1
H H23B 0.0956 1.1590 0.5597 0.049 Uiso calc PR 0.689(5) 1 A 1
C C4 0.3501(7) 1.0131(7) 0.6530(5) 0.0313(13) Uani d PDU 0.689(5) 1 A 1
C C5 0.4015(10) 0.9107(9) 0.6155(6) 0.0297(14) Uani d PDU 0.689(5) 1 A 1
H H5 0.3580 0.8965 0.5743 0.036 Uiso calc PR 0.689(5) 1 A 1
C C6 0.5095(8) 0.8268(7) 0.6318(6) 0.0307(11) Uani d PDU 0.689(5) 1 A 1
C C7 0.5639(7) 0.7256(6) 0.5867(5) 0.0321(11) Uani d PDU 0.689(5) 1 A 1
C C25 0.5033(8) 0.6893(9) 0.5220(5) 0.0373(12) Uani d PDU 0.689(5) 1 A 1
H H25A 0.5718 0.6392 0.4858 0.045 Uiso calc PR 0.689(5) 1 A 1
H H25B 0.4793 0.7704 0.4778 0.045 Uiso calc PR 0.689(5) 1 A 1
C C8 0.6688(4) 0.6674(4) 0.6205(4) 0.0358(10) Uani d PDU 0.689(5) 1 A 1
C C27 0.7569(4) 0.5525(3) 0.5996(3) 0.0485(9) Uani d PDU 0.689(5) 1 A 1
H H27A 0.8486 0.5633 0.6012 0.058 Uiso calc PR 0.689(5) 1 A 1
H H27B 0.7614 0.5523 0.5359 0.058 Uiso calc PR 0.689(5) 1 A 1
C C9 0.6809(8) 0.7329(7) 0.6851(6) 0.0389(13) Uani d PDU 0.689(5) 1 A 1
C C10 0.7759(7) 0.7027(9) 0.7350(6) 0.047(2) Uani d PDU 0.689(5) 1 A 1
H H10 0.8382 0.6322 0.7261 0.057 Uiso calc PR 0.689(5) 1 A 1
C C11 0.7888(6) 0.7656(6) 0.7969(4) 0.0398(12) Uani d PDU 0.689(5) 1 A 1
C C12 0.8862(5) 0.7311(5) 0.8494(4) 0.0517(13) Uani d PDU 0.689(5) 1 A 1
C C29 0.9754(5) 0.6068(7) 0.8614(4) 0.0651(16) Uani d PDU 0.689(5) 1 A 1
H H29A 1.0120 0.5945 0.9150 0.078 Uiso calc PR 0.689(5) 1 A 1
H H29B 0.9217 0.5308 0.8743 0.078 Uiso calc PR 0.689(5) 1 A 1
C C13 0.8742(6) 0.8224(6) 0.8941(5) 0.0422(13) Uani d PDU 0.689(5) 1 A 1
C C31 0.9562(7) 0.8298(11) 0.9565(5) 0.0543(16) Uani d PDU 0.689(5) 1 A 1
H H31A 0.9859 0.7406 0.9877 0.065 Uiso calc PR 0.689(5) 1 A 1
H H31B 0.9004 0.8696 1.0049 0.065 Uiso calc PR 0.689(5) 1 A 1
C C14 0.7659(7) 0.9114(7) 0.8718(5) 0.0331(11) Uani d PDU 0.689(5) 1 A 1
C C15 0.7146(9) 1.0134(9) 0.9103(8) 0.0336(12) Uani d PDU 0.689(5) 1 A 1
H H15 0.7565 1.0262 0.9528 0.040 Uiso calc PR 0.689(5) 1 A 1
C C16 0.6081(7) 1.0978(8) 0.8921(6) 0.0312(11) Uani d PDU 0.689(5) 1 A 1
C C17 0.5510(7) 1.1994(7) 0.9371(5) 0.0342(10) Uani d PDU 0.689(5) 1 A 1
C C33 0.6026(9) 1.2315(10) 1.0073(6) 0.0451(15) Uani d PDU 0.689(5) 1 A 1
H H33A 0.6402 1.1507 1.0442 0.054 Uiso calc PR 0.689(5) 1 A 1
H H33B 0.5273 1.2659 1.0502 0.054 Uiso calc PR 0.689(5) 1 A 1
C C18 0.4495(9) 1.2598(8) 0.9010(7) 0.0385(13) Uani d PDU 0.689(5) 1 A 1
C C35 0.3624(11) 1.3773(8) 0.9193(8) 0.0506(17) Uani d PDU 0.689(5) 1 A 1
H H35A 0.3599 1.3815 0.9817 0.061 Uiso calc PR 0.689(5) 1 A 1
H H35B 0.2699 1.3655 0.9195 0.061 Uiso calc PR 0.689(5) 1 A 1
C C19 0.4397(8) 1.1946(9) 0.8355(6) 0.0348(11) Uani d PDU 0.689(5) 1 A 1
C C20 0.3425(12) 1.2229(11) 0.7877(8) 0.0410(15) Uani d PDU 0.689(5) 1 A 1
H H20 0.2821 1.2950 0.7956 0.049 Uiso calc PR 0.689(5) 1 A 1
C C22 -0.0070(8) 1.2618(12) 0.7647(8) 0.097(3) Uani d PDU 0.689(5) 1 A 1
H H22A -0.0512 1.1917 0.7583 0.146 Uiso calc PR 0.689(5) 1 A 1
H H22B -0.0690 1.3384 0.7650 0.146 Uiso calc PR 0.689(5) 1 A 1
H H22C 0.0192 1.2320 0.8230 0.146 Uiso calc PR 0.689(5) 1 A 1
C C24 0.0586(9) 0.9643(11) 0.6235(9) 0.0647(19) Uani d PDU 0.689(5) 1 A 1
H H24A 0.1122 0.8819 0.6291 0.097 Uiso calc PR 0.689(5) 1 A 1
H H24B -0.0033 0.9680 0.5864 0.097 Uiso calc PR 0.689(5) 1 A 1
H H24C 0.0075 0.9698 0.6853 0.097 Uiso calc PR 0.689(5) 1 A 1
C C26 0.3801(6) 0.6095(6) 0.5700(5) 0.0501(11) Uani d PDU 0.689(5) 1 A 1
H H26A 0.4034 0.5272 0.6123 0.075 Uiso calc PR 0.689(5) 1 A 1
H H26B 0.3465 0.5907 0.5235 0.075 Uiso calc PR 0.689(5) 1 A 1
H H26C 0.3108 0.6587 0.6052 0.075 Uiso calc PR 0.689(5) 1 A 1
C C28 0.7098(5) 0.4221(4) 0.6658(4) 0.0799(15) Uani d PDU 0.689(5) 1 A 1
H H28A 0.7089 0.4196 0.7287 0.120 Uiso calc PR 0.689(5) 1 A 1
H H28B 0.7706 0.3522 0.6473 0.120 Uiso calc PR 0.689(5) 1 A 1
H H28C 0.6192 0.4100 0.6643 0.120 Uiso calc PR 0.689(5) 1 A 1
C C30 1.0894(5) 0.6144(5) 0.7750(4) 0.0801(16) Uani d PDU 0.689(5) 1 A 1
H H30A 1.0535 0.6383 0.7208 0.120 Uiso calc PR 0.689(5) 1 A 1
H H30B 1.1378 0.5293 0.7803 0.120 Uiso calc PR 0.689(5) 1 A 1
H H30C 1.1506 0.6806 0.7680 0.120 Uiso calc PR 0.689(5) 1 A 1
C C32 1.0770(7) 0.9102(8) 0.9018(6) 0.0760(18) Uani d PDU 0.689(5) 1 A 1
H H32A 1.1349 0.8680 0.8563 0.114 Uiso calc PR 0.689(5) 1 A 1
H H32B 1.1268 0.9171 0.9440 0.114 Uiso calc PR 0.689(5) 1 A 1
H H32C 1.0477 0.9978 0.8694 0.114 Uiso calc PR 0.689(5) 1 A 1
C C34 0.7088(9) 1.3308(10) 0.9616(7) 0.0602(19) Uani d PDU 0.689(5) 1 A 1
H H34A 0.7815 1.2988 0.9170 0.090 Uiso calc PR 0.689(5) 1 A 1
H H34B 0.7442 1.3451 1.0089 0.090 Uiso calc PR 0.689(5) 1 A 1
H H34C 0.6698 1.4133 0.9293 0.090 Uiso calc PR 0.689(5) 1 A 1
C C36 0.4096(13) 1.5056(9) 0.8491(9) 0.078(3) Uani d PDU 0.689(5) 1 A 1
H H36A 0.4967 1.5232 0.8534 0.116 Uiso calc PR 0.689(5) 1 A 1
H H36B 0.3444 1.5761 0.8617 0.116 Uiso calc PR 0.689(5) 1 A 1
H H36C 0.4181 1.5004 0.7865 0.116 Uiso calc PR 0.689(5) 1 A 1
Fe Fe1M 0.5775(8) 0.9964(8) 0.7316(6) 0.0287(2) Uani d PDU 0.311(5) 1 A 2
Cl Cl1M 0.7214(7) 1.1349(6) 0.6218(5) 0.0477(4) Uani d PDU 0.311(5) 1 A 2
N N1M 0.3996(11) 1.0577(16) 0.6958(11) 0.0265(16) Uani d PDU 0.311(5) 1 A 2
N N2M 0.5782(18) 0.8420(13) 0.6799(14) 0.0300(18) Uani d PDU 0.311(5) 1 A 2
N N3M 0.6922(13) 0.8773(12) 0.8147(9) 0.0268(15) Uani d PDU 0.311(5) 1 A 2
N N4M 0.5132(14) 1.0970(17) 0.8300(10) 0.0284(17) Uani d PDU 0.311(5) 1 A 2
C C1M 0.3192(14) 1.1645(16) 0.7137(11) 0.0318(19) Uani d PDU 0.311(5) 1 A 2
C C2M 0.2178(12) 1.1930(15) 0.6650(9) 0.0300(17) Uani d PDU 0.311(5) 1 A 2
C C21M 0.113(2) 1.304(2) 0.6682(15) 0.047(3) Uani d PDU 0.311(5) 1 A 2
H H21C 0.1585 1.3858 0.6548 0.056 Uiso calc PR 0.311(5) 1 A 2
H H21D 0.0677 1.3150 0.6192 0.056 Uiso calc PR 0.311(5) 1 A 2
C C3M 0.2353(13) 1.1047(16) 0.6166(10) 0.0296(18) Uani d PDU 0.311(5) 1 A 2
C C23M 0.152(2) 1.093(2) 0.5563(14) 0.041(3) Uani d PDU 0.311(5) 1 A 2
H H23C 0.2097 1.0777 0.4979 0.049 Uiso calc PR 0.311(5) 1 A 2
H H23D 0.0950 1.1732 0.5411 0.049 Uiso calc PR 0.311(5) 1 A 2
C C4M 0.3499(15) 1.0208(15) 0.6356(11) 0.0246(17) Uani d PDU 0.311(5) 1 A 2
C C5M 0.404(2) 0.9203(19) 0.5957(13) 0.024(2) Uani d PDU 0.311(5) 1 A 2
H H5M 0.3710 0.9116 0.5479 0.029 Uiso calc PR 0.311(5) 1 A 2
C C6M 0.5055(16) 0.8319(15) 0.6223(13) 0.029(2) Uani d PDU 0.311(5) 1 A 2
C C7M 0.5395(13) 0.7082(13) 0.6006(10) 0.031(2) Uani d PDU 0.311(5) 1 A 2
C C25M 0.4831(19) 0.666(2) 0.5365(11) 0.043(3) Uani d PDU 0.311(5) 1 A 2
H H25C 0.5454 0.6004 0.5115 0.052 Uiso calc PR 0.311(5) 1 A 2
H H25D 0.4730 0.7421 0.4837 0.052 Uiso calc PR 0.311(5) 1 A 2
C C8M 0.6335(9) 0.6423(7) 0.6448(8) 0.035(2) Uani d PDU 0.311(5) 1 A 2
C C27M 0.7000(8) 0.5095(8) 0.6441(6) 0.0478(18) Uani d PDU 0.311(5) 1 A 2
H H27C 0.6414 0.4593 0.6288 0.057 Uiso calc PR 0.311(5) 1 A 2
H H27D 0.7088 0.4623 0.7071 0.057 Uiso calc PR 0.311(5) 1 A 2
C C9M 0.6556(16) 0.7268(14) 0.6939(12) 0.037(2) Uani d PDU 0.311(5) 1 A 2
C C10M 0.7425(14) 0.6927(17) 0.7500(12) 0.035(2) Uani d PDU 0.311(5) 1 A 2
H H10M 0.7945 0.6133 0.7509 0.042 Uiso calc PR 0.311(5) 1 A 2
C C11M 0.7601(12) 0.7639(12) 0.8046(8) 0.0344(19) Uani d PDU 0.311(5) 1 A 2
C C12M 0.8549(9) 0.7231(10) 0.8609(7) 0.0323(15) Uani d PDU 0.311(5) 1 A 2
C C29M 0.9409(10) 0.5955(13) 0.8658(9) 0.050(2) Uani d PDU 0.311(5) 1 A 2
H H29C 0.9548 0.5540 0.9282 0.060 Uiso calc PR 0.311(5) 1 A 2
H H29D 0.9032 0.5324 0.8465 0.060 Uiso calc PR 0.311(5) 1 A 2
C C13M 0.8424(11) 0.8152(13) 0.9056(9) 0.0338(18) Uani d PDU 0.311(5) 1 A 2
C C31M 0.9194(15) 0.820(2) 0.9716(11) 0.051(3) Uani d PDU 0.311(5) 1 A 2
H H31C 0.9466 0.7299 1.0023 0.061 Uiso calc PR 0.311(5) 1 A 2
H H31D 0.8585 0.8565 1.0204 0.061 Uiso calc PR 0.311(5) 1 A 2
C C14M 0.7411(14) 0.9099(14) 0.8776(10) 0.0293(18) Uani d PDU 0.311(5) 1 A 2
C C15M 0.688(2) 1.017(2) 0.9094(18) 0.033(2) Uani d PDU 0.311(5) 1 A 2
H H15M 0.7300 1.0346 0.9502 0.039 Uiso calc PR 0.311(5) 1 A 2
C C16M 0.5838(15) 1.1014(16) 0.8904(12) 0.0292(19) Uani d PDU 0.311(5) 1 A 2
C C17M 0.5324(18) 1.2133(16) 0.9263(12) 0.038(2) Uani d PDU 0.311(5) 1 A 2
C C33M 0.580(2) 1.241(2) 1.0001(13) 0.043(3) Uani d PDU 0.311(5) 1 A 2
H H33C 0.5974 1.1568 1.0446 0.052 Uiso calc PR 0.311(5) 1 A 2
H H33D 0.5080 1.2904 1.0345 0.052 Uiso calc PR 0.311(5) 1 A 2
C C18M 0.4348(19) 1.2730(17) 0.8882(13) 0.032(2) Uani d PDU 0.311(5) 1 A 2
C C35M 0.353(2) 1.3944(17) 0.9029(16) 0.048(3) Uani d PDU 0.311(5) 1 A 2
H H35C 0.3414 1.3961 0.9672 0.058 Uiso calc PR 0.311(5) 1 A 2
H H35D 0.2625 1.3906 0.8954 0.058 Uiso calc PR 0.311(5) 1 A 2
C C19M 0.4200(17) 1.2017(18) 0.8269(13) 0.032(2) Uani d PDU 0.311(5) 1 A 2
C C20M 0.334(2) 1.231(2) 0.7726(18) 0.035(2) Uani d PDU 0.311(5) 1 A 2
H H20M 0.2758 1.3057 0.7755 0.042 Uiso calc PR 0.311(5) 1 A 2
C C22M 0.010(2) 1.282(2) 0.7608(14) 0.058(3) Uiso d PDU 0.311(5) 1 A 2
H H22D -0.0455 1.2100 0.7695 0.087 Uiso calc PR 0.311(5) 1 A 2
H H22E -0.0461 1.3613 0.7626 0.087 Uiso calc PR 0.311(5) 1 A 2
H H22F 0.0557 1.2587 0.8104 0.087 Uiso calc PR 0.311(5) 1 A 2
C C24M 0.066(3) 0.977(3) 0.613(2) 0.078(6) Uiso d PDU 0.311(5) 1 A 2
H H24D 0.1185 0.9089 0.6476 0.116 Uiso calc PR 0.311(5) 1 A 2
H H24E 0.0365 0.9427 0.5711 0.116 Uiso calc PR 0.311(5) 1 A 2
H H24F -0.0124 1.0047 0.6561 0.116 Uiso calc PR 0.311(5) 1 A 2
C C26M 0.3487(16) 0.6079(19) 0.5884(13) 0.062(4) Uiso d PDU 0.311(5) 1 A 2
H H26D 0.3594 0.5308 0.6393 0.093 Uiso calc PR 0.311(5) 1 A 2
H H26E 0.3117 0.5826 0.5460 0.093 Uiso calc PR 0.311(5) 1 A 2
H H26F 0.2875 0.6728 0.6136 0.093 Uiso calc PR 0.311(5) 1 A 2
C C28M 0.8369(9) 0.5134(11) 0.5761(7) 0.071(3) Uiso d PDU 0.311(5) 1 A 2
H H28D 0.8284 0.5531 0.5128 0.106 Uiso calc PR 0.311(5) 1 A 2
H H28E 0.8760 0.4244 0.5822 0.106 Uiso calc PR 0.311(5) 1 A 2
H H28F 0.8951 0.5654 0.5892 0.106 Uiso calc PR 0.311(5) 1 A 2
C C30M 1.0673(13) 0.6527(16) 0.7954(11) 0.094(4) Uiso d PDU 0.311(5) 1 A 2
H H30D 1.0480 0.6961 0.7355 0.142 Uiso calc PR 0.311(5) 1 A 2
H H30E 1.1361 0.5826 0.7886 0.142 Uiso calc PR 0.311(5) 1 A 2
H H30F 1.0996 0.7163 0.8164 0.142 Uiso calc PR 0.311(5) 1 A 2
C C32M 1.0428(17) 0.900(2) 0.9291(13) 0.077(5) Uiso d PDU 0.311(5) 1 A 2
H H32D 1.0993 0.8726 0.8757 0.116 Uiso calc PR 0.311(5) 1 A 2
H H32E 1.0931 0.8863 0.9752 0.116 Uiso calc PR 0.311(5) 1 A 2
H H32F 1.0162 0.9927 0.9087 0.116 Uiso calc PR 0.311(5) 1 A 2
C C34M 0.705(2) 1.317(3) 0.960(2) 0.079(6) Uiso d PDU 0.311(5) 1 A 2
H H34D 0.7808 1.2609 0.9372 0.118 Uiso calc PR 0.311(5) 1 A 2
H H34E 0.7228 1.3474 1.0076 0.118 Uiso calc PR 0.311(5) 1 A 2
H H34F 0.6929 1.3923 0.9080 0.118 Uiso calc PR 0.311(5) 1 A 2
C C36M 0.415(3) 1.519(2) 0.836(2) 0.062(4) Uiso d PDU 0.311(5) 1 A 2
H H36D 0.5107 1.5147 0.8335 0.093 Uiso calc PR 0.311(5) 1 A 2
H H36E 0.3705 1.5937 0.8575 0.093 Uiso calc PR 0.311(5) 1 A 2
H H36F 0.4057 1.5286 0.7743 0.093 Uiso calc PR 0.311(5) 1 A 2

loop_
_atom_site_aniso_label
_atom_site_aniso_U_11
_atom_site_aniso_U_22
_atom_site_aniso_U_33
_atom_site_aniso_U_12
_atom_site_aniso_U_13
_atom_site_aniso_U_23
Fe1 0.0266(6) 0.0296(4) 0.0370(3) 0.0064(3) -0.0152(3) -0.0164(3)
Cl1 0.0471(5) 0.0478(10) 0.0482(8) -0.0009(6) -0.0089(5) -0.0178(5)
N1 0.0279(13) 0.037(2) 0.037(3) 0.0075(11) -0.0165(13) -0.022(2)
N2 0.0339(18) 0.0296(16) 0.038(2) 0.0076(13) -0.0227(15) -0.0151(16)
N3 0.023(2) 0.0329(14) 0.0422(18) 0.0070(13) -0.0185(17) -0.0174(12)
N4 0.023(2) 0.0346(15) 0.0425(15) 0.0053(15) -0.0145(15) -0.0213(12)
C1 0.0310(18) 0.042(2) 0.045(3) 0.0124(15) -0.0203(17) -0.022(2)
C2 0.038(2) 0.047(2) 0.050(3) 0.0159(16) -0.0220(19) -0.026(2)
C21 0.052(2) 0.064(3) 0.063(5) 0.028(2) -0.034(2) -0.031(3)
C3 0.0343(19) 0.044(2) 0.041(3) 0.0078(15) -0.0214(19) -0.018(2)
C23 0.042(2) 0.046(3) 0.042(4) 0.0130(17) -0.029(3) -0.013(3)
C4 0.0297(16) 0.0354(19) 0.036(3) 0.0078(14) -0.0176(19) -0.015(2)
C5 0.0363(18) 0.035(2) 0.026(4) 0.0025(15) -0.019(2) -0.012(2)
C6 0.035(2) 0.0300(19) 0.036(2) 0.0070(15) -0.0182(17) -0.0161(17)
C7 0.035(2) 0.029(2) 0.038(2) -0.0007(16) -0.0137(19) -0.0147(17)
C25 0.046(2) 0.035(3) 0.042(2) 0.0012(16) -0.0194(18) -0.020(2)
C8 0.035(2) 0.0350(18) 0.047(3) 0.0057(15) -0.0158(18) -0.0229(18)
C27 0.046(2) 0.050(2) 0.067(2) 0.0191(15) -0.0251(18) -0.0398(19)
C9 0.036(3) 0.0387(19) 0.058(2) 0.0136(18) -0.025(2) -0.0308(18)
C10 0.038(4) 0.053(3) 0.076(4) 0.024(3) -0.036(4) -0.044(3)
C11 0.029(2) 0.0434(19) 0.065(3) 0.0164(16) -0.0282(19) -0.0328(18)
C12 0.042(3) 0.059(2) 0.080(3) 0.022(2) -0.043(2) -0.041(2)
C29 0.053(3) 0.069(3) 0.104(3) 0.020(3) -0.056(3) -0.045(3)
C13 0.035(3) 0.046(2) 0.060(3) 0.0083(19) -0.031(2) -0.023(2)
C31 0.051(4) 0.062(3) 0.074(3) 0.011(3) -0.046(3) -0.031(3)
C14 0.030(3) 0.0383(18) 0.040(2) 0.0015(16) -0.017(2) -0.0180(16)
C15 0.032(3) 0.0400(18) 0.041(2) 0.0029(18) -0.022(2) -0.0181(14)
C16 0.027(3) 0.0385(18) 0.0366(18) -0.0008(16) -0.0123(17) -0.0198(15)
C17 0.036(2) 0.0359(19) 0.038(2) 0.0009(14) -0.0130(15) -0.0182(17)
C33 0.045(3) 0.057(3) 0.049(3) 0.002(2) -0.0178(19) -0.034(2)
C18 0.043(3) 0.042(2) 0.040(3) 0.0077(16) -0.0160(17) -0.026(2)
C35 0.054(3) 0.056(3) 0.056(4) 0.017(2) -0.023(2) -0.036(3)
C19 0.029(2) 0.039(2) 0.045(2) 0.0074(15) -0.0165(16) -0.0227(18)
C20 0.041(2) 0.043(3) 0.055(4) 0.0165(17) -0.023(2) -0.033(3)
C22 0.054(4) 0.127(7) 0.092(4) 0.049(4) -0.006(3) -0.039(4)
C24 0.039(2) 0.088(4) 0.078(4) -0.013(2) -0.033(3) -0.020(3)
C26 0.056(3) 0.055(2) 0.056(3) -0.013(2) -0.020(3) -0.030(2)
C28 0.096(4) 0.043(2) 0.108(4) 0.022(2) -0.038(3) -0.033(2)
C30 0.059(2) 0.067(3) 0.127(4) 0.029(2) -0.032(3) -0.050(3)
C32 0.069(4) 0.088(4) 0.096(5) -0.012(3) -0.052(4) -0.030(4)
C34 0.065(3) 0.070(3) 0.066(3) -0.023(2) -0.0174(19) -0.039(3)
C36 0.114(5) 0.046(3) 0.074(6) 0.028(3) -0.027(4) -0.032(3)
Fe1M 0.0266(6) 0.0296(4) 0.0370(3) 0.0064(3) -0.0152(3) -0.0164(3)
Cl1M 0.0471(5) 0.0478(10) 0.0482(8) -0.0009(6) -0.0089(5) -0.0178(5)
N1M 0.030(3) 0.029(3) 0.025(4) 0.011(2) -0.016(2) -0.011(3)
N2M 0.035(4) 0.028(3) 0.035(5) 0.013(2) -0.021(3) -0.015(3)
N3M 0.019(4) 0.034(3) 0.033(3) 0.001(2) -0.009(2) -0.017(2)
N4M 0.016(4) 0.039(3) 0.041(3) 0.003(2) -0.014(2) -0.022(3)
C1M 0.033(4) 0.033(4) 0.037(5) 0.009(3) -0.014(3) -0.020(3)
C2M 0.025(3) 0.043(4) 0.022(3) 0.007(2) -0.011(2) -0.007(3)
C21M 0.047(5) 0.057(5) 0.044(6) 0.024(4) -0.020(4) -0.026(4)
C3M 0.026(3) 0.039(4) 0.024(4) 0.011(3) -0.010(3) -0.011(3)
C23M 0.041(4) 0.055(6) 0.033(6) 0.006(4) -0.024(4) -0.012(5)
C4M 0.029(3) 0.032(3) 0.016(4) -0.002(2) -0.010(2) -0.007(3)
C5M 0.031(3) 0.029(3) 0.017(6) 0.005(2) -0.013(4) -0.010(4)
C6M 0.032(4) 0.031(4) 0.033(5) -0.001(3) -0.019(3) -0.012(3)
C7M 0.029(5) 0.027(4) 0.044(5) -0.001(3) -0.014(4) -0.016(4)
C25M 0.061(7) 0.036(7) 0.047(5) 0.008(4) -0.030(5) -0.023(5)
C8M 0.035(5) 0.032(3) 0.048(5) 0.003(3) -0.017(4) -0.021(3)
C27M 0.059(5) 0.038(4) 0.062(5) 0.015(3) -0.032(4) -0.027(4)
C9M 0.032(5) 0.034(3) 0.060(5) 0.012(3) -0.030(4) -0.024(3)
C10M 0.024(6) 0.034(3) 0.057(5) 0.013(4) -0.020(4) -0.024(3)
C11M 0.029(5) 0.038(3) 0.041(4) 0.005(3) -0.023(3) -0.009(3)
C12M 0.025(4) 0.034(3) 0.033(3) -0.005(2) -0.009(2) -0.001(2)
C29M 0.044(5) 0.054(4) 0.071(4) 0.008(3) -0.050(4) -0.017(3)
C13M 0.023(4) 0.051(3) 0.031(3) -0.005(3) -0.012(3) -0.011(3)
C31M 0.042(7) 0.060(5) 0.067(5) 0.006(5) -0.036(5) -0.025(4)
C14M 0.019(4) 0.037(3) 0.033(4) -0.003(3) -0.011(3) -0.008(3)
C15M 0.030(6) 0.047(4) 0.035(4) -0.002(3) -0.019(4) -0.021(3)
C16M 0.020(5) 0.037(3) 0.036(4) -0.001(3) -0.010(3) -0.015(3)
C17M 0.045(5) 0.047(4) 0.035(4) 0.004(3) -0.018(3) -0.024(4)
C33M 0.041(6) 0.060(5) 0.038(4) 0.002(4) -0.017(4) -0.024(4)
C18M 0.031(4) 0.037(4) 0.033(5) 0.004(3) -0.014(3) -0.016(4)
C35M 0.058(5) 0.053(5) 0.049(7) 0.020(4) -0.021(5) -0.039(5)
C19M 0.029(5) 0.034(4) 0.042(5) 0.009(3) -0.014(3) -0.025(3)
C20M 0.030(4) 0.045(4) 0.040(6) 0.015(3) -0.021(3) -0.022(4)

loop_
_atom_type_symbol
_atom_type_description
_atom_type_scat_dispersion_real
_atom_type_scat_dispersion_imag
_atom_type_scat_source
C C 0.0033 0.0016 'International Tables Vol C Tables 4.2.6.8 and 6.1.1.4'
H H 0.0000 0.0000 'International Tables Vol C Tables 4.2.6.8 and 6.1.1.4'
N N 0.0061 0.0033 'International Tables Vol C Tables 4.2.6.8 and 6.1.1.4'
Cl Cl 0.1484 0.1585 'International Tables Vol C Tables 4.2.6.8 and 6.1.1.4'
Fe Fe 0.3463 0.8444 'International Tables Vol C Tables 4.2.6.8 and 6.1.1.4'

loop_
_geom_angle_atom_site_label_1
_geom_angle_atom_site_label_2
_geom_angle_atom_site_label_3
_geom_angle
N2 Fe1 N3 86.9(2)
N2 Fe1 N1 87.3(3)
N3 Fe1 N1 153.8(4)
N2 Fe1 N4 153.7(4)
N3 Fe1 N4 87.2(2)
N1 Fe1 N4 86.8(2)
N2 Fe1 Cl1 100.6(3)
N3 Fe1 Cl1 102.6(3)
N1 Fe1 Cl1 103.6(3)
N4 Fe1 Cl1 105.8(3)
C4 N1 C1 105.1(3)
C4 N1 Fe1 125.7(4)
C1 N1 Fe1 126.9(3)
C6 N2 C9 105.5(4)
C6 N2 Fe1 124.9(4)
C9 N2 Fe1 125.2(4)
C11 N3 C14 105.3(4)
C11 N3 Fe1 127.4(4)
C14 N3 Fe1 126.3(4)
C16 N4 C19 105.7(4)
C16 N4 Fe1 127.1(3)
C19 N4 Fe1 126.4(4)
N1 C1 C20 123.8(4)
N1 C1 C2 110.2(4)
C20 C1 C2 125.8(5)
C3 C2 C1 107.7(4)
C3 C2 C21 126.8(7)
C1 C2 C21 125.4(6)
C22 C21 C2 112.1(5)
C22 C21 H21A 109.2
C2 C21 H21A 109.2
C22 C21 H21B 109.2
C2 C21 H21B 109.2
H21A C21 H21B 107.9
C2 C3 C4 105.4(4)
C2 C3 C23 130.1(6)
C4 C3 C23 124.4(5)
C3 C23 C24 114.6(4)
C3 C23 H23A 108.6
C24 C23 H23A 108.6
C3 C23 H23B 108.6
C24 C23 H23B 108.6
H23A C23 H23B 107.6
N1 C4 C5 124.4(5)
N1 C4 C3 111.5(4)
C5 C4 C3 124.1(5)
C6 C5 C4 126.7(6)
C6 C5 H5 116.6
C4 C5 H5 116.6
N2 C6 C5 124.6(5)
N2 C6 C7 110.9(4)
C5 C6 C7 124.5(5)
C8 C7 C6 106.1(4)
C8 C7 C25 129.4(6)
C6 C7 C25 124.3(6)
C7 C25 C26 114.6(5)
C7 C25 H25A 108.6
C26 C25 H25A 108.6
C7 C25 H25B 108.6
C26 C25 H25B 108.6
H25A C25 H25B 107.6
C7 C8 C9 107.8(4)
C7 C8 C27 128.0(4)
C9 C8 C27 124.2(4)
C8 C27 C28 114.1(4)
C8 C27 H27A 108.7
C28 C27 H27A 108.7
C8 C27 H27B 108.7
C28 C27 H27B 108.7
H27A C27 H27B 107.6
N2 C9 C10 124.3(5)
N2 C9 C8 109.7(4)
C10 C9 C8 126.0(5)
C9 C10 C11 126.4(6)
C9 C10 H10 116.8
C11 C10 H10 116.8
N3 C11 C10 123.8(5)
N3 C11 C12 110.5(4)
C10 C11 C12 125.5(5)
C13 C12 C11 107.1(4)
C13 C12 C29 126.5(5)
C11 C12 C29 126.2(5)
C30 C29 C12 110.5(4)
C30 C29 H29A 109.6
C12 C29 H29A 109.6
C30 C29 H29B 109.6
C12 C29 H29B 109.6
H29A C29 H29B 108.1
C12 C13 C14 106.9(4)
C12 C13 C31 127.6(6)
C14 C13 C31 125.5(5)
C13 C31 C32 110.9(4)
C13 C31 H31A 109.5
C32 C31 H31A 109.5
C13 C31 H31B 109.5
C32 C31 H31B 109.5
H31A C31 H31B 108.0
N3 C14 C15 125.0(5)
N3 C14 C13 110.2(4)
C15 C14 C13 124.7(5)
C16 C15 C14 125.9(6)
C16 C15 H15 117.0
C14 C15 H15 117.0
N4 C16 C15 124.9(5)
N4 C16 C17 110.0(4)
C15 C16 C17 125.1(5)
C18 C17 C16 107.0(4)
C18 C17 C33 127.3(6)
C16 C17 C33 125.7(6)
C17 C33 C34 110.3(5)
C17 C33 H33A 109.6
C34 C33 H33A 109.6
C17 C33 H33B 109.6
C34 C33 H33B 109.6
H33A C33 H33B 108.1
C17 C18 C19 107.2(4)
C17 C18 C35 128.4(6)
C19 C18 C35 124.3(6)
C18 C35 C36 114.4(6)
C18 C35 H35A 108.7
C36 C35 H35A 108.7
C18 C35 H35B 108.7
C36 C35 H35B 108.7
H35A C35 H35B 107.6
N4 C19 C20 125.0(5)
N4 C19 C18 110.2(4)
C20 C19 C18 124.7(5)
C19 C20 C1 126.3(4)
C19 C20 H20 116.8
C1 C20 H20 116.8
N2M Fe1M N3M 87.6(5)
N2M Fe1M N1M 85.9(5)
N3M Fe1M N1M 153.4(8)
N2M Fe1M N4M 153.7(9)
N3M Fe1M N4M 86.7(5)
N1M Fe1M N4M 87.9(5)
N2M Fe1M Cl1M 105.6(7)
N3M Fe1M Cl1M 104.0(5)
N1M Fe1M Cl1M 102.6(6)
N4M Fe1M Cl1M 100.7(6)
C4M N1M C1M 105.4(7)
C4M N1M Fe1M 128.0(8)
C1M N1M Fe1M 125.4(8)
C6M N2M C9M 104.8(8)
C6M N2M Fe1M 128.0(8)
C9M N2M Fe1M 127.2(8)
C11M N3M C14M 105.1(7)
C11M N3M Fe1M 126.5(7)
C14M N3M Fe1M 127.0(8)
C16M N4M C19M 106.6(8)
C16M N4M Fe1M 124.7(7)
C19M N4M Fe1M 125.3(8)
C20M C1M N1M 123.6(10)
C20M C1M C2M 125.6(10)
N1M C1M C2M 110.8(8)
C3M C2M C1M 106.7(9)
C3M C2M C21M 128.7(13)
C1M C2M C21M 124.6(13)
C2M C21M C22M 114.1(8)
C2M C21M H21C 108.7
C22M C21M H21C 108.7
C2M C21M H21D 108.7
C22M C21M H21D 108.7
H21C C21M H21D 107.6
C2M C3M C4M 107.3(9)
C2M C3M C23M 126.8(12)
C4M C3M C23M 125.9(12)
C3M C23M C24M 105.3(7)
C3M C23M H23C 110.7
C24M C23M H23C 110.7
C3M C23M H23D 110.7
C24M C23M H23D 110.7
H23C C23M H23D 108.8
N1M C4M C5M 125.1(11)
N1M C4M C3M 109.8(9)
C5M C4M C3M 125.1(10)
C6M C5M C4M 123.8(12)
C6M C5M H5M 118.1
C4M C5M H5M 118.1
N2M C6M C5M 125.3(11)
N2M C6M C7M 109.8(9)
C5M C6M C7M 124.7(11)
C8M C7M C6M 108.3(9)
C8M C7M C25M 126.3(13)
C6M C7M C25M 125.3(12)
C26M C25M C7M 109.2(9)
C26M C25M H25C 109.8
C7M C25M H25C 109.8
C26M C25M H25D 109.8
C7M C25M H25D 109.8
H25C C25M H25D 108.3
C7M C8M C9M 104.8(8)
C7M C8M C27M 128.2(9)
C9M C8M C27M 127.1(9)
C8M C27M C28M 113.7(7)
C8M C27M H27C 108.8
C28M C27M H27C 108.8
C8M C27M H27D 108.8
C28M C27M H27D 108.8
H27C C27M H27D 107.7
C10M C9M N2M 125.0(11)
C10M C9M C8M 122.7(11)
N2M C9M C8M 112.4(8)
C11M C10M C9M 125.5(11)
C11M C10M H10M 117.2
C9M C10M H10M 117.2
N3M C11M C10M 126.2(10)
N3M C11M C12M 111.0(8)
C10M C11M C12M 122.8(10)
C13M C12M C11M 106.3(8)
C13M C12M C29M 130.2(10)
C11M C12M C29M 123.4(9)
C30M C29M C12M 102.3(6)
C30M C29M H29C 111.3
C12M C29M H29C 111.3
C30M C29M H29D 111.3
C12M C29M H29D 111.3
H29C C29M H29D 109.2
C12M C13M C14M 106.9(8)
C12M C13M C31M 126.6(12)
C14M C13M C31M 126.5(12)
C13M C31M C32M 114.9(8)
C13M C31M H31C 108.5
C32M C31M H31C 108.5
C13M C31M H31D 108.5
C32M C31M H31D 108.5
H31C C31M H31D 107.5
C15M C14M N3M 121.3(11)
C15M C14M C13M 128.0(11)
N3M C14M C13M 110.7(9)
C16M C15M C14M 128.9(12)
C16M C15M H15M 115.6
C14M C15M H15M 115.6
C15M C16M N4M 124.6(11)
C15M C16M C17M 125.9(11)
N4M C16M C17M 109.4(8)
C18M C17M C16M 107.1(9)
C18M C17M C33M 130.6(13)
C16M C17M C33M 122.2(14)
C17M C33M C34M 116.2(11)
C17M C33M H33C 108.2
C34M C33M H33C 108.2
C17M C33M H33D 108.2
C34M C33M H33D 108.2
H33C C33M H33D 107.4
C17M C18M C19M 108.3(9)
C17M C18M C35M 127.6(12)
C19M C18M C35M 124.1(12)
C18M C35M C36M 111.8(11)
C18M C35M H35C 109.3
C36M C35M H35C 109.3
C18M C35M H35D 109.3
C36M C35M H35D 109.3
H35C C35M H35D 107.9
C20M C19M N4M 123.1(9)
C20M C19M C18M 128.2(10)
N4M C19M C18M 108.6(8)
C19M C20M C1M 129.2(9)
C19M C20M H20M 115.4
C1M C20M H20M 115.4
C21M C22M H22D 109.5
C21M C22M H22E 109.5
H22D C22M H22E 109.5
C21M C22M H22F 109.5
H22D C22M H22F 109.5
H22E C22M H22F 109.5
C23M C24M H24D 109.5
C23M C24M H24E 109.5
H24D C24M H24E 109.5
C23M C24M H24F 109.5
H24D C24M H24F 109.5
H24E C24M H24F 109.5
C25M C26M H26D 109.5
C25M C26M H26E 109.5
H26D C26M H26E 109.5
C25M C26M H26F 109.5
H26D C26M H26F 109.5
H26E C26M H26F 109.5
C27M C28M H28D 109.5
C27M C28M H28E 109.5
H28D C28M H28E 109.5
C27M C28M H28F 109.5
H28D C28M H28F 109.5
H28E C28M H28F 109.5
C29M C30M H30D 109.5
C29M C30M H30E 109.5
H30D C30M H30E 109.5
C29M C30M H30F 109.5
H30D C30M H30F 109.5
H30E C30M H30F 109.5
C31M C32M H32D 109.5
C31M C32M H32E 109.5
H32D C32M H32E 109.5
C31M C32M H32F 109.5
H32D C32M H32F 109.5
H32E C32M H32F 109.5
C33M C34M H34D 109.5
C33M C34M H34E 109.5
H34D C34M H34E 109.5
C33M C34M H34F 109.5
H34D C34M H34F 109.5
H34E C34M H34F 109.5
C35M C36M H36D 109.5
C35M C36M H36E 109.5
H36D C36M H36E 109.5
C35M C36M H36F 109.5
H36D C36M H36F 109.5
H36E C36M H36F 109.5

loop_
_geom_bond_atom_site_label_1
_geom_bond_atom_site_label_2
_geom_bond_distance
Fe1 N2 2.0639(17)
Fe1 N3 2.0654(18)
Fe1 N1 2.0664(18)
Fe1 N4 2.0666(17)
Fe1 Cl1 2.225(4)
N1 C4 1.375(5)
N1 C1 1.382(6)
N2 C6 1.372(5)
N2 C9 1.382(6)
N3 C11 1.373(5)
N3 C14 1.380(5)
N4 C16 1.378(5)
N4 C19 1.383(5)
C1 C20 1.386(5)
C1 C2 1.441(5)
C2 C3 1.365(6)
C2 C21 1.515(4)
C21 C22 1.508(5)
C21 H21A 0.99
C21 H21B 0.99
C3 C4 1.448(6)
C3 C23 1.509(4)
C23 C24 1.517(4)
C23 H23A 0.99
C23 H23B 0.99
C4 C5 1.385(6)
C5 C6 1.384(6)
C5 H5 0.95
C6 C7 1.448(6)
C7 C8 1.353(6)
C7 C25 1.509(4)
C25 C26 1.513(4)
C25 H25A 0.99
C25 H25B 0.99
C8 C9 1.445(6)
C8 C27 1.506(4)
C27 C28 1.509(4)
C27 H27A 0.99
C27 H27B 0.99
C9 C10 1.386(6)
C10 C11 1.392(6)
C10 H10 0.95
C11 C12 1.433(5)
C12 C13 1.351(6)
C12 C29 1.522(6)
C29 C30 1.5117(10)
C29 H29A 0.99
C29 H29B 0.99
C13 C14 1.437(5)
C13 C31 1.504(4)
C31 C32 1.509(5)
C31 H31A 0.99
C31 H31B 0.99
C14 C15 1.390(6)
C15 C16 1.381(5)
C15 H15 0.95
C16 C17 1.456(5)
C17 C18 1.346(5)
C17 C33 1.504(4)
C33 C34 1.505(4)
C33 H33A 0.99
C33 H33B 0.99
C18 C19 1.448(6)
C18 C35 1.512(4)
C35 C36 1.514(5)
C35 H35A 0.99
C35 H35B 0.99
C19 C20 1.382(6)
C20 H20 0.95
C22 H22A 0.98
C22 H22B 0.98
C22 H22C 0.98
C24 H24A 0.98
C24 H24B 0.98
C24 H24C 0.98
C26 H26A 0.98
C26 H26B 0.98
C26 H26C 0.98
C28 H28A 0.98
C28 H28B 0.98
C28 H28C 0.98
C30 H30A 0.98
C30 H30B 0.98
C30 H30C 0.98
C32 H32A 0.98
C32 H32B 0.98
C32 H32C 0.98
C34 H34A 0.98
C34 H34B 0.98
C34 H34C 0.98
C36 H36A 0.98
C36 H36B 0.98
C36 H36C 0.98
Fe1M N2M 2.065(2)
Fe1M N3M 2.065(2)
Fe1M N1M 2.066(2)
Fe1M N4M 2.066(2)
Fe1M Cl1M 2.225(10)
N1M C4M 1.378(10)
N1M C1M 1.385(11)
N2M C6M 1.376(11)
N2M C9M 1.384(11)
N3M C11M 1.359(11)
N3M C14M 1.387(11)
N4M C16M 1.377(11)
N4M C19M 1.389(11)
C1M C20M 1.381(10)
C1M C2M 1.430(11)
C2M C3M 1.357(11)
C2M C21M 1.511(5)
C21M C22M 1.509(5)
C21M H21C 0.99
C21M H21D 0.99
C3M C4M 1.448(11)
C3M C23M 1.506(5)
C23M C24M 1.514(5)
C23M H23C 0.99
C23M H23D 0.99
C4M C5M 1.393(11)
C5M C6M 1.395(11)
C5M H5M 0.95
C6M C7M 1.451(12)
C7M C8M 1.365(11)
C7M C25M 1.509(5)
C25M C26M 1.509(5)
C25M H25C 0.99
C25M H25D 0.99
C8M C9M 1.441(11)
C8M C27M 1.509(5)
C27M C28M 1.512(5)
C27M H27C 0.99
C27M H27D 0.99
C9M C10M 1.384(11)
C10M C11M 1.378(12)
C10M H10M 0.95
C11M C12M 1.455(10)
C12M C13M 1.357(11)
C12M C29M 1.534(11)
C29M C30M 1.5130(10)
C29M H29C 0.99
C29M H29D 0.99
C13M C14M 1.438(11)
C13M C31M 1.505(5)
C31M C32M 1.510(5)
C31M H31C 0.99
C31M H31D 0.99
C14M C15M 1.388(12)
C15M C16M 1.362(11)
C15M H15M 0.95
C16M C17M 1.462(11)
C17M C18M 1.326(11)
C17M C33M 1.505(5)
C33M C34M 1.507(5)
C33M H33C 0.99
C33M H33D 0.99
C18M C19M 1.457(11)
C18M C35M 1.510(5)
C35M C36M 1.513(5)
C35M H35C 0.99
C35M H35D 0.99
C19M C20M 1.363(11)
C20M H20M 0.95
C22M H22D 0.98
C22M H22E 0.98
C22M H22F 0.98
C24M H24D 0.98
C24M H24E 0.98
C24M H24F 0.98
C26M H26D 0.98
C26M H26E 0.98
C26M H26F 0.98
C28M H28D 0.98
C28M H28E 0.98
C28M H28F 0.98
C30M H30D 0.98
C30M H30E 0.98
C30M H30F 0.98
C32M H32D 0.98
C32M H32E 0.98
C32M H32F 0.98
C34M H34D 0.98
C34M H34E 0.98
C34M H34F 0.98
C36M H36D 0.98
C36M H36E 0.98
C36M H36F 0.98
